data_7027906
loop_
_publ_author_name
'Filippou, Alexander C.'
'Winter, Johannes G.'
'Kociok-K\"ohn, Gabriele'
'Hinz, Isolde'

_publ_contact_author
;
    Alexander C. Filippou
    Institut f\"ur Anorganische und Allgemeine Chemie der
    Humboldt Universit\"at zu Berlin
    Hessische Strasse 1-2
    10115 Berlin
    Bundesrepublik Deutschland
;
_publ_section_title
;
 Dimetallagermanes of molybdenum and tungsten: synthesis, structure and
 reactions&#x200A;
;
_journal_issue 12
_journal_name_full 'Journal of the Chemical Society, Dalton Transactions'
_journal_page_first 2029
_journal_paper_doi 10.1039/a801380b
_journal_year 1998
_chemical_formula_moiety 'C16 H10 Cl2 Ge O6 W2'
_chemical_formula_structural '[(C5 H5) W (C O)3)]2 Ge Cl2'
_chemical_formula_sum 'C16 H10 Cl2 Ge O6 W2'
_chemical_formula_weight 809.45
_chemical_name_systematic
; 
 ? 
;
_space_group_IT_number 61
_symmetry_cell_setting orthorhombic
_symmetry_space_group_name_Hall '-P 2ac 2ab'
_symmetry_space_group_name_H-M 'P b c a'
_atom_sites_solution_hydrogens geom
_atom_sites_solution_primary direct
_atom_sites_solution_secondary difmap
_audit_creation_method SHELXL
_cell_angle_alpha 90.00
_cell_angle_beta 90.00
_cell_angle_gamma 90.00
_cell_formula_units_Z 8
_cell_length_a 11.370(3)
_cell_length_b 14.848(4)
_cell_length_c 23.811(9)
_cell_measurement_reflns_used 46
_cell_measurement_temperature 293(2)
_cell_measurement_theta_max 15.2
_cell_measurement_theta_min 13.7
_cell_volume 4020(2)
_computing_cell_refinement 'STADI4 (STOE, 1995)'
_computing_data_collection 'STADI4 (STOE, 1995)'
_computing_data_reduction 'X-RED, (STOE, 1995)'
_computing_molecular_graphics
;
  L.Zsolnai, H.Pritzkow, ZORTEP, ORTEP program for PC,
  Universit\"at Heidelberg 1994
;
_computing_publication_material 'SHELXL-93 (Sheldrick, 1993)'
_computing_structure_refinement 'SHELXL-93 (Sheldrick, 1993)'
_computing_structure_solution 'SHELXS-86 (Sheldrick, 1990)'
_diffrn_ambient_temperature 293(2)
_diffrn_measurement_device 'STOE Stadi4 Diffractometer'
_diffrn_measurement_method \w-2\q
_diffrn_radiation_monochromator graphite
_diffrn_radiation_source 'fine-focus sealed tube'
_diffrn_radiation_type MoK\a
_diffrn_radiation_wavelength 0.71073
_diffrn_reflns_av_R_equivalents 0.0000
_diffrn_reflns_av_sigmaI/netI 0.0239
_diffrn_reflns_limit_h_max 13
_diffrn_reflns_limit_h_min 0
_diffrn_reflns_limit_k_max 17
_diffrn_reflns_limit_k_min 0
_diffrn_reflns_limit_l_max 28
_diffrn_reflns_limit_l_min 0
_diffrn_reflns_number 3532
_diffrn_reflns_theta_max 24.97
_diffrn_reflns_theta_min 1.71
_diffrn_standards_decay_% 5.1
_diffrn_standards_interval_time 120
_diffrn_standards_number 3
_exptl_absorpt_coefficient_mu 12.693
_exptl_absorpt_correction_type none
_exptl_crystal_colour 'orange yellow'
_exptl_crystal_density_diffrn 2.675
_exptl_crystal_description 'irregular shape'
_exptl_crystal_F_000 2944
_exptl_crystal_size_max 0.76
_exptl_crystal_size_mid 0.53
_exptl_crystal_size_min 0.30
_refine_diff_density_max 0.940
_refine_diff_density_min -2.226
_refine_diff_density_rms 0.225
_refine_ls_extinction_method none
_refine_ls_goodness_of_fit_all 1.028
_refine_ls_goodness_of_fit_obs 1.048
_refine_ls_hydrogen_treatment noref
_refine_ls_matrix_type full
_refine_ls_number_parameters 244
_refine_ls_number_reflns 3512
_refine_ls_number_restraints 0
_refine_ls_restrained_S_all 1.080
_refine_ls_restrained_S_obs 1.048
_refine_ls_R_factor_all 0.0477
_refine_ls_R_factor_obs 0.0391
_refine_ls_shift/esd_max 0.000
_refine_ls_shift/esd_mean 0.000
_refine_ls_structure_factor_coef Fsqd
_refine_ls_weighting_details 'w=1/[\s^2^(Fo^2^)+(0.0704P)^2^+0.0000P] where P=(Fo^2^+2Fc^2^)/3'
_refine_ls_weighting_scheme calc
_refine_ls_wR_factor_all 0.1092
_refine_ls_wR_factor_obs 0.0969
_reflns_number_observed 2979
_reflns_number_total 3532
_reflns_observed_criterion >2sigma(I)
_cod_data_source_file B801380sup1.cif
_cod_data_source_block hansi14
_cod_depositor_comments
;
The following automatic conversions were performed:

'_refine_ls_weighting_scheme' value 'calc
w=1/[\s^2^(Fo^2^)+(0.0704P)^2^+0.0000P] where P=(Fo^2^+2Fc^2^)/3' was
changed to 'calc'. New tag '_refine_ls_weighting_details' was
created. The value of the new tag was set to
'w=1/[\s^2^(Fo^2^)+(0.0704P)^2^+0.0000P] where P=(Fo^2^+2Fc^2^)/3'.

Automatic conversion script
Id: cif_fix_values 3143 2015-03-26 13:38:13Z robertas 
;
_cod_original_cell_volume 4019.8(21)
_cod_database_code 7027906

loop_
_symmetry_equiv_pos_as_xyz
'x, y, z'
'-x+1/2, -y, z+1/2'
'-x, y+1/2, -z+1/2'
'x+1/2, -y+1/2, -z'
'-x, -y, -z'
'x-1/2, y, -z-1/2'
'x, -y-1/2, z-1/2'
'-x-1/2, y-1/2, z'

loop_
_atom_site_aniso_label
_atom_site_aniso_U_11
_atom_site_aniso_U_22
_atom_site_aniso_U_33
_atom_site_aniso_U_23
_atom_site_aniso_U_13
_atom_site_aniso_U_12
W1 0.0434(2) 0.0415(2) 0.0536(2) 0.00092(15) 0.00131(14) 0.00070(14)
C1 0.066(7) 0.236(22) 0.061(8) 0.010(12) 0.008(6) -0.053(11)
C2 0.051(6) 0.071(8) 0.147(14) 0.029(9) -0.001(7) -0.012(6)
C3 0.059(6) 0.075(7) 0.086(8) -0.017(7) -0.001(6) -0.016(5)
C4 0.046(5) 0.077(8) 0.120(11) 0.025(8) -0.007(6) 0.003(5)
C5 0.061(7) 0.080(8) 0.102(10) -0.018(8) 0.013(6) -0.001(6)
C6 0.056(5) 0.061(6) 0.076(7) 0.002(6) -0.007(5) 0.008(5)
O1 0.089(6) 0.056(5) 0.125(8) 0.033(5) -0.006(5) -0.003(4)
C7 0.058(5) 0.042(5) 0.056(5) -0.002(4) -0.005(4) -0.005(4)
O2 0.073(5) 0.050(4) 0.075(5) -0.008(3) -0.009(4) -0.005(3)
C8 0.054(5) 0.060(6) 0.059(6) 0.005(5) -0.001(4) -0.001(4)
O3 0.082(5) 0.102(6) 0.053(5) 0.000(4) 0.003(4) -0.007(5)
Ge 0.0484(5) 0.0393(5) 0.0487(5) 0.0012(4) 0.0008(4) -0.0007(4)
Cl1 0.0699(15) 0.074(2) 0.075(2) 0.0245(14) 0.0062(13) -0.0102(13)
Cl2 0.098(2) 0.0544(14) 0.078(2) -0.0134(13) -0.020(2) -0.0029(14)
W2 0.0465(2) 0.0422(2) 0.0512(2) 0.00367(15) 0.00499(14) 0.00773(14)
C9 0.078(8) 0.047(6) 0.146(14) -0.006(8) -0.002(8) 0.010(6)
C10 0.148(13) 0.050(6) 0.084(9) 0.026(6) 0.037(9) 0.042(8)
C11 0.083(8) 0.075(7) 0.083(9) 0.012(7) -0.003(6) 0.032(7)
C12 0.074(7) 0.055(6) 0.115(11) 0.004(7) 0.016(7) 0.009(6)
C13 0.141(12) 0.057(7) 0.063(7) -0.008(6) -0.010(8) 0.034(8)
C14 0.049(5) 0.057(5) 0.058(6) 0.005(5) 0.005(4) 0.013(4)
O4 0.083(5) 0.092(6) 0.056(5) -0.011(4) -0.002(4) 0.020(4)
C15 0.052(5) 0.059(6) 0.093(8) -0.002(6) -0.004(5) 0.003(5)
O5 0.073(5) 0.088(6) 0.133(9) 0.001(6) -0.023(5) -0.016(5)
C16 0.045(4) 0.048(5) 0.068(6) 0.005(5) 0.013(4) 0.000(4)
O6 0.074(5) 0.069(5) 0.081(5) 0.033(4) 0.000(4) 0.002(4)

loop_
_atom_site_label
_atom_site_type_symbol
_atom_site_fract_x
_atom_site_fract_y
_atom_site_fract_z
_atom_site_U_iso_or_equiv
_atom_site_thermal_displace_type
_atom_site_occupancy
_atom_site_calc_flag
_atom_site_refinement_flags
W1 W 0.16540(3) 0.05246(2) 0.13527(2) 0.04617(14) Uani 1 d .
C1 C 0.3053(11) 0.0858(16) 0.0680(6) 0.121(7) Uani 1 d .
H1 H 0.2842(11) 0.0894(16) 0.0303(6) 0.080 Uiso 1 calc R
C2 C 0.3070(10) 0.1566(10) 0.1070(8) 0.090(4) Uani 1 d .
H2 H 0.2865(10) 0.2162(10) 0.0999(8) 0.080 Uiso 1 calc R
C3 C 0.3450(9) 0.1216(8) 0.1582(6) 0.073(3) Uani 1 d .
H3 H 0.3549(9) 0.1542(8) 0.1913(6) 0.080 Uiso 1 calc R
C4 C 0.3656(9) 0.0294(9) 0.1517(7) 0.081(4) Uani 1 d .
H4 H 0.3909(9) -0.0097(9) 0.1797(7) 0.080 Uiso 1 calc R
C5 C 0.3425(10) 0.0065(10) 0.0976(7) 0.081(3) Uani 1 d .
H5 H 0.3496(10) -0.0509(10) 0.0823(7) 0.080 Uiso 1 calc R
C6 C 0.1351(9) -0.0711(7) 0.1649(5) 0.064(3) Uani 1 d .
O1 O 0.1190(8) -0.1414(5) 0.1814(4) 0.090(3) Uani 1 d .
C7 C 0.0365(8) 0.0095(6) 0.0854(4) 0.052(2) Uani 1 d .
O2 O -0.0364(6) -0.0174(4) 0.0573(3) 0.066(2) Uani 1 d .
C8 C 0.0970(8) 0.0756(7) 0.2105(5) 0.057(2) Uani 1 d .
O3 O 0.0691(7) 0.0866(6) 0.2555(3) 0.079(2) Uani 1 d .
Ge Ge 0.01499(8) 0.18835(6) 0.12158(4) 0.0454(2) Uani 1 d .
Cl1 Cl 0.0797(2) 0.2709(2) 0.04801(12) 0.0729(7) Uani 1 d .
Cl2 Cl 0.0690(3) 0.2896(2) 0.18747(13) 0.0765(8) Uani 1 d .
W2 W -0.21804(3) 0.19127(2) 0.11373(2) 0.04666(14) Uani 1 d .
C9 C -0.1979(13) 0.3450(8) 0.1346(8) 0.090(4) Uani 1 d .
H9 H -0.1249(13) 0.3732(8) 0.1344(8) 0.080 Uiso 1 calc R
C10 C -0.2755(15) 0.3377(8) 0.0906(6) 0.094(5) Uani 1 d .
H10 H -0.2635(15) 0.3596(8) 0.0545(6) 0.080 Uiso 1 calc R
C11 C -0.3741(13) 0.2926(9) 0.1089(6) 0.080(3) Uani 1 d .
H11 H -0.4402(13) 0.2803(9) 0.0872(6) 0.080 Uiso 1 calc R
C12 C -0.3605(11) 0.2692(8) 0.1622(6) 0.081(3) Uani 1 d .
H12 H -0.4139(11) 0.2372(8) 0.1840(6) 0.080 Uiso 1 calc R
C13 C -0.2522(15) 0.3011(7) 0.1795(5) 0.087(4) Uani 1 d .
H13 H -0.2205(15) 0.2945(7) 0.2153(5) 0.080 Uiso 1 calc R
C14 C -0.1618(8) 0.1661(7) 0.0359(4) 0.054(2) Uani 1 d .
O4 O -0.1379(7) 0.1540(6) -0.0087(3) 0.077(2) Uani 1 d .
C15 C -0.3254(9) 0.0944(8) 0.0857(5) 0.068(3) Uani 1 d .
O5 O -0.3856(8) 0.0389(6) 0.0704(5) 0.098(3) Uani 1 d .
C16 C -0.1835(7) 0.0905(6) 0.1653(4) 0.054(2) Uani 1 d .
O6 O -0.1668(6) 0.0325(5) 0.1972(4) 0.075(2) Uani 1 d .

loop_
_atom_type_symbol
_atom_type_description
_atom_type_scat_dispersion_real
_atom_type_scat_dispersion_imag
_atom_type_scat_source
C C 0.0033 0.0016 'International Tables Vol C Tables 4.2.6.8 and 6.1.1.4'
H H 0.0000 0.0000 'International Tables Vol C Tables 4.2.6.8 and 6.1.1.4'
Cl Cl 0.1484 0.1585 'International Tables Vol C Tables 4.2.6.8 and 6.1.1.4'
O O 0.0106 0.0060 'International Tables Vol C Tables 4.2.6.8 and 6.1.1.4'
Ge Ge 0.0810 1.8010 'International Tables Vol C Tables 4.2.6.8 and 6.1.1.4'
W W -1.4210 6.8720 'International Tables Vol C Tables 4.2.6.8 and 6.1.1.4'

loop_
_geom_angle_atom_site_label_1
_geom_angle_atom_site_label_2
_geom_angle_atom_site_label_3
_geom_angle
C8 W1 C7 107.8(4)
C8 W1 C6 76.8(4)
C7 W1 C6 77.8(4)
C8 W1 C5 138.1(5)
C7 W1 C5 108.4(5)
C6 W1 C5 90.9(5)
C8 W1 C1 149.2(5)
C7 W1 C1 99.3(5)
C6 W1 C1 124.1(7)
C5 W1 C1 36.2(6)
C8 W1 C2 114.6(5)
C7 W1 C2 123.3(5)
C6 W1 C2 146.2(4)
C5 W1 C2 58.8(5)
C1 W1 C2 35.2(5)
C8 W1 C4 104.8(5)
C7 W1 C4 140.4(5)
C6 W1 C4 88.5(4)
C5 W1 C4 34.0(5)
C1 W1 C4 58.5(5)
C2 W1 C4 58.2(4)
C8 W1 C3 93.1(4)
C7 W1 C3 156.7(4)
C6 W1 C3 118.0(4)
C5 W1 C3 57.4(5)
C1 W1 C3 58.0(5)
C2 W1 C3 34.7(5)
C4 W1 C3 34.7(4)
C8 W1 Ge 74.2(3)
C7 W1 Ge 72.4(3)
C6 W1 Ge 128.9(3)
C5 W1 Ge 137.4(4)
C1 W1 Ge 101.2(6)
C2 W1 Ge 84.6(3)
C4 W1 Ge 139.2(3)
C3 W1 Ge 104.8(3)
C2 C1 C5 106.6(12)
C2 C1 W1 73.2(7)
C5 C1 W1 71.7(7)
C3 C2 C1 107.6(13)
C3 C2 W1 73.4(7)
C1 C2 W1 71.6(7)
C2 C3 C4 108.6(13)
C2 C3 W1 72.0(7)
C4 C3 W1 72.0(6)
C5 C4 C3 108.6(12)
C5 C4 W1 71.9(7)
C3 C4 W1 73.2(6)
C4 C5 C1 108.5(13)
C4 C5 W1 74.1(7)
C1 C5 W1 72.0(7)
O1 C6 W1 179.2(11)
O2 C7 W1 178.1(8)
O3 C8 W1 172.9(9)
Cl2 Ge Cl1 95.11(13)
Cl2 Ge W2 108.01(9)
Cl1 Ge W2 105.13(8)
Cl2 Ge W1 104.16(9)
Cl1 Ge W1 107.25(8)
W2 Ge W1 131.38(4)
C16 W2 C14 111.8(4)
C16 W2 C15 77.5(4)
C14 W2 C15 75.6(4)
C16 W2 C13 98.5(4)
C14 W2 C13 145.2(5)
C15 W2 C13 129.5(5)
C16 W2 C12 102.1(4)
C14 W2 C12 141.7(4)
C15 W2 C12 95.7(5)
C13 W2 C12 35.0(5)
C16 W2 C11 132.2(4)
C14 W2 C11 108.6(4)
C15 W2 C11 89.0(5)
C13 W2 C11 56.3(5)
C12 W2 C11 33.2(4)
C16 W2 C10 155.1(4)
C14 W2 C10 92.6(4)
C15 W2 C10 114.8(5)
C13 W2 C10 56.8(5)
C12 W2 C10 56.9(5)
C11 W2 C10 34.3(5)
C16 W2 C9 125.9(5)
C14 W2 C9 110.3(5)
C15 W2 C9 146.0(5)
C13 W2 C9 35.0(5)
C12 W2 C9 58.2(5)
C11 W2 C9 57.1(5)
C10 W2 C9 34.1(5)
C16 W2 Ge 75.3(2)
C14 W2 Ge 75.1(3)
C15 W2 Ge 128.3(3)
C13 W2 Ge 97.6(4)
C12 W2 Ge 132.4(4)
C11 W2 Ge 140.7(4)
C10 W2 Ge 108.1(4)
C9 W2 Ge 84.5(3)
C10 C9 C13 105.3(13)
C10 C9 W2 72.5(7)
C13 C9 W2 70.4(7)
C9 C10 C11 108.7(13)
C9 C10 W2 73.4(7)
C11 C10 W2 72.5(7)
C12 C11 C10 109.6(13)
C12 C11 W2 72.2(7)
C10 C11 W2 73.1(7)
C11 C12 C13 107.5(12)
C11 C12 W2 74.6(8)
C13 C12 W2 72.2(7)
C12 C13 C9 109.0(13)
C12 C13 W2 72.8(7)
C9 C13 W2 74.6(8)
O4 C14 W2 175.2(8)
O5 C15 W2 179.2(10)
O6 C16 W2 177.1(8)

loop_
_geom_bond_atom_site_label_1
_geom_bond_atom_site_label_2
_geom_bond_distance
W1 C8 1.984(11)
W1 C7 1.991(9)
W1 C6 1.996(11)
W1 C5 2.307(11)
W1 C1 2.311(12)
W1 C2 2.332(11)
W1 C4 2.335(11)
W1 C3 2.350(10)
W1 Ge 2.6649(11)
C1 C2 1.40(2)
C1 C5 1.44(2)
C2 C3 1.40(2)
C3 C4 1.40(2)
C4 C5 1.36(2)
C6 O1 1.130(13)
C7 O2 1.138(10)
C8 O3 1.129(12)
Ge Cl2 2.258(3)
Ge Cl1 2.261(3)
Ge W2 2.6565(12)
W2 C16 1.975(10)
W2 C14 1.995(10)
W2 C15 2.001(11)
W2 C13 2.294(11)
W2 C12 2.301(12)
W2 C11 2.329(12)
W2 C10 2.336(10)
W2 C9 2.348(12)
C9 C10 1.37(2)
C9 C13 1.40(2)
C10 C11 1.38(2)
C11 C12 1.32(2)
C12 C13 1.38(2)
C14 O4 1.110(12)
C15 O5 1.132(13)
C16 O6 1.163(12)
